data_1008343
loop_
_publ_author_name
'Averbuch-Pouchot, M T'
'Bagieu-Beucher, M'

_publ_section_title
;
Structural investigations of two bismuth-ammonium condensed phosphates:
Bi H N H~4~ P~3~ O~10~ and Bi N H~4~ (P O~3~)~4~
;
_journal_coden_ASTM ZAACAB
_journal_name_full
;
Zeitschrift fuer Anorganische und Allgemeine Chemie
;
_journal_page_first 171
_journal_page_last 180
_journal_paper_doi 10.1002/zaac.19875520919
_journal_volume 552
_journal_year 1987
_chemical_formula_structural 'Bi H N H4 P3 O10'
_chemical_formula_sum 'Bi H5 N O10 P3'
_chemical_name_systematic 'Bismuth ammonium hydro tripolyphosphate'
_space_group_IT_number 2
_symmetry_cell_setting triclinic
_symmetry_Int_Tables_number 2
_symmetry_space_group_name_Hall '-P 1'
_symmetry_space_group_name_H-M 'P -1'
_cell_angle_alpha 106.20(4)
_cell_angle_beta 105.86(4)
_cell_angle_gamma 82.78(4)
_cell_formula_units_Z 2
_cell_length_a 7.032(8)
_cell_length_b 7.696(4)
_cell_length_c 8.659(3)
_cell_volume 432.3
_refine_ls_R_factor_all 0.056
_cod_original_formula_sum 'H5 Bi N O10 P3'
_cod_database_code 1008343

loop_
_symmetry_equiv_pos_as_xyz
x,y,z
-x,-y,-z

loop_
_atom_site_label
_atom_site_type_symbol
_atom_site_symmetry_multiplicity
_atom_site_Wyckoff_symbol
_atom_site_fract_x
_atom_site_fract_y
_atom_site_fract_z
_atom_site_occupancy
_atom_site_attached_hydrogens
_atom_site_calc_flag
Bi1 Bi3+ 2 i 0.22781(5) 0.63299(4) -0.01032(4) 1. 0 d
P1 P5+ 2 i 0.3237(3) 0.3030(3) 0.1552(3) 1. 0 d
P2 P5+ 2 i 0.1455(3) 0.0382(3) 0.8586(3) 1. 0 d
P3 P5+ 2 i 0.3298(3) 0.2329(3) 0.6883(3) 1. 0 d
O1 O2- 2 i 0.592(1) 0.7075(11) 0.6703(9) 1. 0 d
O2 O2- 2 i 0.461(1) 0.363(1) 0.0724(9) 1. 0 d
O3 O2- 2 i 0.868(1) 0.5745(9) 0.8709(9) 1. 0 d
O4 O2- 2 i 0.734(1) 0.9028(9) 0.9523(8) 1. 0 d
O5 O2- 2 i 0.958(1) 0.1506(10) 0.8313(9) 1. 0 d
O6 O2- 2 i 0.867(1) 0.1629(9) 0.1825(9) 1. 0 d
O7 O2- 2 i 0.713(1) 0.9293(9) 0.2439(9) 1. 0 d
O8 O2- 2 i 0.548(1) 0.2537(11) 0.7398(9) 1. 0 d
O9 O2- 2 i 0.198(1) 0.3992(10) 0.7411(10) 1. 0 d
O10 O2- 2 i 0.254(1) 0.1486(12) 0.4988(10) 1. 0 d
N1 N3- 2 i 0.200(2) 0.706(2) 0.470(1) 1. 0 d
H1 H1+ 2 ? -1. -1. -1. 5. 0 dum

loop_
_atom_type_symbol
_atom_type_oxidation_number
Bi3+ 3.000
P5+ 5.000
O2- -2.000
N3- -3.000
H1+ 1.000
